data_1563695
loop_
_publ_author_name
'Wang, Jun'
'Fan, Jun'
'Guo, LiangYu'
'Yin, Xia'
'Wang, ZhiHong'
'Zhang, WeiGuang'

_publ_section_title
;
 Synthesis, crystal structures and photoluminescent properties of
 lanthanide supramolecular complexes with 4-oxo-1(4H)-quinolineacetate
;
_journal_issue 3
_journal_name_full 'Journal of Solid State Chemistry'
_journal_page_first 575
_journal_page_last 583
_journal_paper_doi 10.1016/j.jssc.2009.12.027
_journal_volume 183
_journal_year 2010
_chemical_formula_moiety 'C44 H48 N4 O20 Sm2, 2(C10 H8 N2), 2(Cl O4)'
_chemical_formula_sum 'C64 H64 Cl2 N8 O28 Sm2'
_chemical_formula_weight 1764.83
_space_group_IT_number 2
_space_group_name_Hall '-P 1'
_space_group_name_H-M_alt 'P -1'
_symmetry_cell_setting triclinic
_symmetry_space_group_name_Hall '-P 1'
_symmetry_space_group_name_H-M 'P -1'
_atom_sites_solution_hydrogens geom
_atom_sites_solution_primary direct
_atom_sites_solution_secondary difmap
_audit_creation_method SHELXL-97
_cell_angle_alpha 81.0450(12)
_cell_angle_beta 67.6650(14)
_cell_angle_gamma 87.5420(10)
_cell_formula_units_Z 1
_cell_length_a 10.9501(9)
_cell_length_b 12.8332(10)
_cell_length_c 13.8212(11)
_cell_measurement_reflns_used 7925
_cell_measurement_temperature 298(2)
_cell_measurement_theta_max 27.84
_cell_measurement_theta_min 2.01
_cell_volume 1774.3(2)
_computing_cell_refinement 'SAINT (Bruker, 2004)'
_computing_data_collection 'APEX-II (Bruker, 2004)'
_computing_data_reduction SAINT
_computing_molecular_graphics 'SHELXTL-XP (Bruker, 2004)'
_computing_publication_material SHELXTL
_computing_structure_refinement 'SHELXL-97 (Sheldrick, 1997)'
_computing_structure_solution 'SHELXS-97 (Sheldrick, 1990)'
_diffrn_ambient_temperature 298(2)
_diffrn_measured_fraction_theta_full 0.982
_diffrn_measured_fraction_theta_max 0.982
_diffrn_measurement_device_type 'Bruker Smart Apex II CCD area detector'
_diffrn_measurement_method '\f and \w scan'
_diffrn_radiation_monochromator graphite
_diffrn_radiation_source 'fine-focus sealed tube'
_diffrn_radiation_type MoK\a
_diffrn_radiation_wavelength 0.71073
_diffrn_reflns_av_R_equivalents 0.0183
_diffrn_reflns_av_sigmaI/netI 0.0345
_diffrn_reflns_limit_h_max 13
_diffrn_reflns_limit_h_min -13
_diffrn_reflns_limit_k_max 15
_diffrn_reflns_limit_k_min -15
_diffrn_reflns_limit_l_max 16
_diffrn_reflns_limit_l_min -14
_diffrn_reflns_number 9202
_diffrn_reflns_theta_full 25.25
_diffrn_reflns_theta_max 25.25
_diffrn_reflns_theta_min 2.01
_exptl_absorpt_coefficient_mu 1.803
_exptl_absorpt_correction_T_max 0.7373
_exptl_absorpt_correction_T_min 0.6613
_exptl_absorpt_correction_type multi-scan
_exptl_absorpt_process_details SADABS
_exptl_crystal_colour light-yellow
_exptl_crystal_density_diffrn 1.652
_exptl_crystal_density_method 'not measured'
_exptl_crystal_description block
_exptl_crystal_F_000 886
_exptl_crystal_size_max 0.25
_exptl_crystal_size_mid 0.23
_exptl_crystal_size_min 0.18
_refine_diff_density_max 1.327
_refine_diff_density_min -1.147
_refine_diff_density_rms 0.088
_refine_ls_extinction_method none
_refine_ls_goodness_of_fit_ref 1.121
_refine_ls_hydrogen_treatment constr
_refine_ls_matrix_type full
_refine_ls_number_parameters 506
_refine_ls_number_reflns 6312
_refine_ls_number_restraints 44
_refine_ls_restrained_S_all 1.138
_refine_ls_R_factor_all 0.0355
_refine_ls_R_factor_gt 0.0317
_refine_ls_shift/su_max 0.002
_refine_ls_shift/su_mean 0.000
_refine_ls_structure_factor_coef Fsqd
_refine_ls_weighting_details 'calc w=1/[\s^2^(Fo^2^)+(0.0540P)^2^+0.3356P] where P=(Fo^2^+2Fc^2^)/3'
_refine_ls_weighting_scheme calc
_refine_ls_wR_factor_gt 0.0856
_refine_ls_wR_factor_ref 0.0888
_reflns_number_gt 5796
_reflns_number_total 6312
_reflns_threshold_expression >2sigma(I)
_cod_data_source_file JSSC-2010-183-575.cif
_cod_data_source_block sm1
_cod_database_code 1563695

loop_
_symmetry_equiv_pos_as_xyz
'x, y, z'
'-x, -y, -z'

loop_
_atom_site_label
_atom_site_type_symbol
_atom_site_fract_x
_atom_site_fract_y
_atom_site_fract_z
_atom_site_U_iso_or_equiv
_atom_site_adp_type
_atom_site_occupancy
_atom_site_symmetry_multiplicity
_atom_site_calc_flag
_atom_site_refinement_flags
_atom_site_disorder_assembly
_atom_site_disorder_group
C1 C 1.1580(5) 0.3476(4) 0.3363(4) 0.0512(11) Uani 1 1 d . . .
C2 C 1.1279(6) 0.2545(5) 0.3082(5) 0.0667(15) Uani 1 1 d . . .
H2 H 1.1551 0.2476 0.2371 0.080 Uiso 1 1 calc R . .
C3 C 1.0591(6) 0.1736(5) 0.3839(5) 0.0751(16) Uani 1 1 d . . .
H3 H 1.0421 0.1118 0.3634 0.090 Uiso 1 1 calc R . .
C4 C 1.0142(6) 0.1819(4) 0.4903(5) 0.0742(15) Uani 1 1 d . . .
H4 H 0.9674 0.1265 0.5412 0.089 Uiso 1 1 calc R . .
C5 C 1.0400(6) 0.2738(4) 0.5196(4) 0.0660(14) Uani 1 1 d . . .
H5 H 1.0079 0.2806 0.5909 0.079 Uiso 1 1 calc R . .
C6 C 1.1129(5) 0.3565(4) 0.4452(4) 0.0530(11) Uani 1 1 d . . .
C7 C 1.1436(6) 0.4508(4) 0.4774(4) 0.0624(13) Uani 1 1 d . . .
C8 C 1.2171(7) 0.5293(5) 0.3958(4) 0.0766(17) Uani 1 1 d . . .
H8 H 1.2384 0.5916 0.4127 0.092 Uiso 1 1 calc R . .
C9 C 1.2580(6) 0.5166(5) 0.2928(4) 0.0693(15) Uani 1 1 d . . .
H9 H 1.3068 0.5707 0.2412 0.083 Uiso 1 1 calc R . .
C10 C 1.2801(5) 0.4262(5) 0.1480(4) 0.0655(15) Uani 1 1 d . . .
H10A H 1.3181 0.3576 0.1347 0.079 Uiso 1 1 calc R . .
H10B H 1.3501 0.4788 0.1123 0.079 Uiso 1 1 calc R . .
C11 C 1.1745(5) 0.4461(4) 0.1000(3) 0.0541(12) Uani 1 1 d . . .
C12 C 0.9750(4) 0.0696(3) 0.1116(3) 0.0388(9) Uani 1 1 d . . .
C13 C 1.0968(5) 0.1174(4) 0.0909(4) 0.0499(11) Uani 1 1 d . . .
H13 H 1.1192 0.1834 0.0496 0.060 Uiso 1 1 calc R . .
C14 C 1.1828(5) 0.0660(5) 0.1322(4) 0.0662(14) Uani 1 1 d . . .
H14 H 1.2636 0.0979 0.1185 0.079 Uiso 1 1 calc R . .
C15 C 1.1519(6) -0.0320(4) 0.1937(4) 0.0678(15) Uani 1 1 d . . .
H15 H 1.2118 -0.0660 0.2203 0.081 Uiso 1 1 calc R . .
C16 C 1.0335(6) -0.0789(4) 0.2152(4) 0.0600(13) Uani 1 1 d . . .
H16 H 1.0131 -0.1445 0.2575 0.072 Uiso 1 1 calc R . .
C17 C 0.9416(5) -0.0311(3) 0.1754(3) 0.0427(10) Uani 1 1 d . . .
C18 C 0.8174(5) -0.0834(3) 0.1957(3) 0.0468(11) Uani 1 1 d . . .
C19 C 0.7365(5) -0.0283(3) 0.1486(4) 0.0508(11) Uani 1 1 d . . .
H19 H 0.6554 -0.0578 0.1596 0.061 Uiso 1 1 calc R . .
C20 C 0.7731(5) 0.0677(3) 0.0870(4) 0.0463(10) Uani 1 1 d . . .
H20 H 0.7162 0.1009 0.0567 0.056 Uiso 1 1 calc R . .
C21 C 0.9211(5) 0.2179(3) -0.0021(3) 0.0418(9) Uani 1 1 d . . .
H21A H 0.8657 0.2267 -0.0434 0.050 Uiso 1 1 calc R . .
H21B H 1.0121 0.2166 -0.0511 0.050 Uiso 1 1 calc R . .
C22 C 0.9040(4) 0.3124(3) 0.0556(3) 0.0312(8) Uani 1 1 d . . .
C23 C 0.4882(5) 0.2198(5) 0.2503(5) 0.0824(19) Uani 1 1 d . . .
H23 H 0.5248 0.2349 0.1768 0.099 Uiso 1 1 calc R . .
C24 C 0.4435(5) 0.1180(4) 0.2960(4) 0.0654(14) Uani 1 1 d . . .
H24 H 0.4495 0.0665 0.2541 0.078 Uiso 1 1 calc R . .
C25 C 0.4258(6) 0.2741(5) 0.4096(6) 0.0759(16) Uani 1 1 d . . .
H25 H 0.4171 0.3281 0.4494 0.091 Uiso 1 1 calc R . .
C26 C 0.3797(5) 0.1756(4) 0.4624(5) 0.0646(13) Uani 1 1 d . . .
H26 H 0.3421 0.1642 0.5360 0.078 Uiso 1 1 calc R . .
C27 C 0.3889(4) 0.0935(4) 0.4070(4) 0.0511(11) Uani 1 1 d . . .
C28 C 0.3495(4) -0.0166(4) 0.4602(4) 0.0493(11) Uani 1 1 d . . .
C29 C 0.3801(6) -0.1019(4) 0.4061(4) 0.0740(16) Uani 1 1 d . . .
H29 H 0.4232 -0.0916 0.3329 0.089 Uiso 1 1 calc R . .
C30 C 0.3465(7) -0.2030(5) 0.4612(5) 0.0841(18) Uani 1 1 d . . .
H30 H 0.3679 -0.2593 0.4230 0.101 Uiso 1 1 calc R . .
C31 C 0.2847(6) -0.0405(4) 0.5684(4) 0.0675(15) Uani 1 1 d . . .
H31 H 0.2598 0.0135 0.6094 0.081 Uiso 1 1 calc R . .
C32 C 0.2564(6) -0.1440(5) 0.6163(4) 0.0705(15) Uani 1 1 d . . .
H32 H 0.2139 -0.1568 0.6896 0.085 Uiso 1 1 calc R . .
Cl1 Cl 0.44741(15) 0.76999(15) 0.08231(15) 0.0857(5) Uani 1 1 d D . .
N1 N 1.2308(4) 0.4291(4) 0.2624(3) 0.0561(10) Uani 1 1 d . . .
N2 N 0.8877(3) 0.1162(2) 0.0681(3) 0.0367(7) Uani 1 1 d . . .
N3 N 0.4817(4) 0.2974(4) 0.3056(5) 0.0788(15) Uani 1 1 d . . .
N4 N 0.2850(5) -0.2239(3) 0.5663(4) 0.0677(12) Uani 1 1 d . . .
O1 O 1.0582(3) 0.4510(3) 0.1602(2) 0.0529(8) Uani 1 1 d . . .
O2 O 1.2220(3) 0.4563(3) 0.0009(2) 0.0686(10) Uani 1 1 d . . .
O3 O 1.1036(5) 0.4608(3) 0.5738(3) 0.0869(14) Uani 1 1 d . . .
O4 O 0.8261(3) 0.3099(2) 0.1480(2) 0.0452(7) Uani 1 1 d . . .
O5 O 0.9702(3) 0.39321(19) 0.0020(2) 0.0413(6) Uani 1 1 d . . .
O6 O 0.7873(4) -0.1734(2) 0.2511(3) 0.0650(10) Uani 1 1 d . . .
O7 O 0.4278(17) 0.760(2) 0.1901(7) 0.163(8) Uani 0.463(17) 1 d PD A 1
O8 O 0.4570(16) 0.8820(8) 0.035(2) 0.209(13) Uani 0.463(17) 1 d PD A 1
O9 O 0.3502(17) 0.7242(15) 0.0589(16) 0.159(8) Uani 0.463(17) 1 d PD A 1
O10 O 0.5749(12) 0.7343(17) 0.0228(11) 0.142(9) Uani 0.463(17) 1 d PD A 1
O7' O 0.4646(13) 0.8251(12) 0.1586(10) 0.113(5) Uani 0.537(17) 1 d PDU A 2
O8' O 0.4940(15) 0.8303(14) -0.0187(8) 0.154(6) Uani 0.537(17) 1 d PDU A 2
O9' O 0.3111(7) 0.7472(9) 0.1137(10) 0.094(4) Uani 0.537(17) 1 d PDU A 2
O10' O 0.5071(12) 0.6688(7) 0.0871(13) 0.123(5) Uani 0.537(17) 1 d PDU A 2
O1W O 0.6170(3) 0.4785(3) 0.2039(4) 0.0930(15) Uani 1 1 d . . .
H1W H 0.5787 0.4218 0.2328 0.139 Uiso 1 1 d R . .
H2W H 0.5682 0.5246 0.1929 0.139 Uiso 1 1 d R . .
O2W O 0.7821(4) 0.4317(2) 0.3286(2) 0.0631(9) Uani 1 1 d . . .
H3W H 0.8193 0.4521 0.3639 0.095 Uiso 1 1 d R . .
H4W H 0.7494 0.3721 0.3546 0.095 Uiso 1 1 d R . .
O3W O 0.9209(4) 0.6354(2) 0.2367(2) 0.0601(9) Uani 1 1 d . . .
H5W H 0.9438 0.6082 0.2848 0.090 Uiso 1 1 d R . .
H6W H 0.8888 0.6939 0.2454 0.090 Uiso 1 1 d R . .
O4W O 0.7411(3) 0.6815(2) 0.1419(3) 0.0707(11) Uani 1 1 d . . .
H8W H 0.6864 0.6861 0.1147 0.106 Uiso 1 1 d R . .
H7W H 0.7317 0.7219 0.1845 0.106 Uiso 1 1 d R . .
Sm1 Sm 0.855052(17) 0.509669(12) 0.143816(13) 0.02808(8) Uani 1 1 d . . .

loop_
_atom_site_aniso_label
_atom_site_aniso_U_11
_atom_site_aniso_U_22
_atom_site_aniso_U_33
_atom_site_aniso_U_23
_atom_site_aniso_U_13
_atom_site_aniso_U_12
C1 0.057(3) 0.064(3) 0.045(3) -0.017(2) -0.032(2) 0.020(2)
C2 0.082(4) 0.076(4) 0.064(3) -0.036(3) -0.044(3) 0.022(3)
C3 0.088(4) 0.066(4) 0.091(5) -0.035(3) -0.049(4) 0.013(3)
C4 0.089(4) 0.055(3) 0.083(4) -0.008(3) -0.038(4) 0.000(3)
C5 0.092(4) 0.059(3) 0.056(3) -0.010(2) -0.037(3) -0.003(3)
C6 0.079(3) 0.052(3) 0.041(2) -0.009(2) -0.037(2) 0.008(2)
C7 0.105(4) 0.053(3) 0.041(3) -0.003(2) -0.042(3) -0.005(3)
C8 0.123(5) 0.065(3) 0.054(3) -0.003(3) -0.047(3) -0.016(3)
C9 0.089(4) 0.072(3) 0.051(3) 0.008(3) -0.036(3) -0.007(3)
C10 0.057(3) 0.112(4) 0.036(2) -0.017(3) -0.027(2) 0.025(3)
C11 0.055(3) 0.080(3) 0.035(2) -0.020(2) -0.025(2) 0.024(2)
C12 0.052(2) 0.030(2) 0.031(2) -0.0138(16) -0.0099(19) 0.0021(17)
C13 0.059(3) 0.044(2) 0.047(3) -0.011(2) -0.018(2) -0.004(2)
C14 0.060(3) 0.078(4) 0.071(4) -0.035(3) -0.028(3) 0.007(3)
C15 0.090(4) 0.065(3) 0.069(4) -0.029(3) -0.049(3) 0.027(3)
C16 0.095(4) 0.042(2) 0.049(3) -0.014(2) -0.033(3) 0.022(3)
C17 0.064(3) 0.0282(19) 0.033(2) -0.0124(16) -0.012(2) 0.0067(18)
C18 0.071(3) 0.0245(19) 0.033(2) -0.0107(16) -0.005(2) 0.0010(19)
C19 0.053(3) 0.031(2) 0.056(3) -0.013(2) -0.005(2) -0.0078(19)
C20 0.055(3) 0.035(2) 0.050(3) -0.0153(19) -0.017(2) 0.0036(19)
C21 0.060(3) 0.0270(19) 0.035(2) -0.0045(16) -0.013(2) -0.0018(17)
C22 0.043(2) 0.0235(17) 0.0263(18) -0.0024(14) -0.0130(16) -0.0016(15)
C23 0.060(3) 0.078(4) 0.071(4) 0.026(3) 0.001(3) 0.011(3)
C24 0.062(3) 0.060(3) 0.056(3) 0.004(2) -0.006(3) 0.001(2)
C25 0.070(4) 0.058(3) 0.094(5) -0.002(3) -0.028(3) -0.005(3)
C26 0.069(3) 0.052(3) 0.063(3) 0.003(2) -0.018(3) -0.008(2)
C27 0.037(2) 0.052(3) 0.053(3) 0.007(2) -0.010(2) -0.0017(19)
C28 0.044(2) 0.052(3) 0.048(3) 0.001(2) -0.016(2) -0.003(2)
C29 0.103(4) 0.061(3) 0.047(3) -0.003(2) -0.015(3) -0.017(3)
C30 0.115(5) 0.055(3) 0.073(4) -0.010(3) -0.023(4) -0.021(3)
C31 0.082(4) 0.055(3) 0.043(3) -0.001(2) 0.000(3) -0.005(3)
C32 0.080(4) 0.063(3) 0.050(3) 0.008(3) -0.009(3) -0.011(3)
Cl1 0.0676(9) 0.1054(13) 0.0912(12) -0.0173(10) -0.0385(9) 0.0179(8)
N1 0.062(2) 0.080(3) 0.035(2) -0.0111(19) -0.0285(19) 0.015(2)
N2 0.0497(19) 0.0217(15) 0.0347(17) -0.0048(13) -0.0112(15) -0.0013(13)
N3 0.051(3) 0.055(3) 0.104(4) 0.024(3) -0.014(3) -0.001(2)
N4 0.073(3) 0.054(3) 0.069(3) 0.010(2) -0.025(2) -0.015(2)
O1 0.0517(18) 0.078(2) 0.0326(15) -0.0121(15) -0.0202(14) 0.0203(16)
O2 0.055(2) 0.122(3) 0.0345(18) -0.0250(19) -0.0204(16) 0.029(2)
O3 0.165(4) 0.065(2) 0.045(2) -0.0103(17) -0.053(3) -0.013(3)
O4 0.0603(18) 0.0303(14) 0.0319(15) -0.0064(11) -0.0014(14) -0.0083(12)
O5 0.0599(17) 0.0242(13) 0.0309(14) -0.0037(11) -0.0065(13) -0.0081(12)
O6 0.101(3) 0.0263(15) 0.0507(19) -0.0018(14) -0.0107(19) -0.0077(16)
O7 0.194(17) 0.20(2) 0.093(10) 0.003(11) -0.057(11) -0.062(15)
O8 0.115(12) 0.106(12) 0.33(3) 0.005(15) -0.021(15) 0.025(9)
O9 0.151(15) 0.205(19) 0.136(16) -0.030(13) -0.065(13) -0.027(14)
O10 0.118(12) 0.23(2) 0.113(12) -0.094(14) -0.071(10) 0.105(14)
O7' 0.123(7) 0.143(9) 0.095(7) -0.048(6) -0.055(6) -0.001(6)
O8' 0.163(10) 0.178(10) 0.117(8) 0.013(7) -0.062(7) -0.009(8)
O9' 0.078(5) 0.090(6) 0.122(8) -0.019(5) -0.049(5) 0.017(4)
O10' 0.095(7) 0.114(7) 0.152(9) -0.016(6) -0.041(6) 0.034(5)
O1W 0.050(2) 0.063(2) 0.138(4) 0.041(2) -0.025(2) -0.0119(17)
O2W 0.106(3) 0.0483(18) 0.0302(16) 0.0036(13) -0.0207(18) -0.0265(18)
O3W 0.110(3) 0.0363(16) 0.0482(19) -0.0078(14) -0.044(2) -0.0030(16)
O4W 0.071(2) 0.0411(18) 0.117(3) -0.0276(19) -0.049(2) 0.0131(16)
Sm1 0.03748(13) 0.02273(11) 0.02230(12) -0.00238(7) -0.00970(9) -0.00020(7)

loop_
_atom_type_symbol
_atom_type_description
_atom_type_scat_dispersion_real
_atom_type_scat_dispersion_imag
_atom_type_scat_source
C C 0.0033 0.0016 'International Tables Vol C Tables 4.2.6.8 and 6.1.1.4'
H H 0.0000 0.0000 'International Tables Vol C Tables 4.2.6.8 and 6.1.1.4'
N N 0.0061 0.0033 'International Tables Vol C Tables 4.2.6.8 and 6.1.1.4'
O O 0.0106 0.0060 'International Tables Vol C Tables 4.2.6.8 and 6.1.1.4'
Sm Sm -0.1638 3.4418 'International Tables Vol C Tables 4.2.6.8 and 6.1.1.4'
Cl Cl 0.1484 0.1585 'International Tables Vol C Tables 4.2.6.8 and 6.1.1.4'

loop_
_geom_angle_atom_site_label_1
_geom_angle_atom_site_label_2
_geom_angle_atom_site_label_3
_geom_angle
_geom_angle_site_symmetry_1
_geom_angle_site_symmetry_3
N1 C1 C2 122.4(5) . .
N1 C1 C6 119.4(4) . .
C2 C1 C6 118.2(5) . .
C3 C2 C1 120.9(5) . .
C3 C2 H2 119.5 . .
C1 C2 H2 119.5 . .
C2 C3 C4 121.2(5) . .
C2 C3 H3 119.4 . .
C4 C3 H3 119.4 . .
C5 C4 C3 118.8(6) . .
C5 C4 H4 120.6 . .
C3 C4 H4 120.6 . .
C4 C5 C6 121.6(5) . .
C4 C5 H5 119.2 . .
C6 C5 H5 119.2 . .
C5 C6 C1 119.2(4) . .
C5 C6 C7 121.0(4) . .
C1 C6 C7 119.8(4) . .
O3 C7 C8 122.9(5) . .
O3 C7 C6 120.9(5) . .
C8 C7 C6 116.2(4) . .
C9 C8 C7 121.6(5) . .
C9 C8 H8 119.2 . .
C7 C8 H8 119.2 . .
N1 C9 C8 122.6(5) . .
N1 C9 H9 118.7 . .
C8 C9 H9 118.7 . .
N1 C10 C11 114.2(4) . .
N1 C10 H10A 108.7 . .
C11 C10 H10A 108.7 . .
N1 C10 H10B 108.7 . .
C11 C10 H10B 108.7 . .
H10A C10 H10B 107.6 . .
O1 C11 O2 128.8(4) . .
O1 C11 C10 118.5(4) . .
O2 C11 C10 112.7(4) . .
N2 C12 C13 121.6(4) . .
N2 C12 C17 118.7(4) . .
C13 C12 C17 119.7(4) . .
C14 C13 C12 119.5(5) . .
C14 C13 H13 120.3 . .
C12 C13 H13 120.3 . .
C13 C14 C15 121.3(5) . .
C13 C14 H14 119.3 . .
C15 C14 H14 119.3 . .
C16 C15 C14 119.8(5) . .
C16 C15 H15 120.1 . .
C14 C15 H15 120.1 . .
C15 C16 C17 121.8(5) . .
C15 C16 H16 119.1 . .
C17 C16 H16 119.1 . .
C16 C17 C12 117.9(4) . .
C16 C17 C18 121.4(4) . .
C12 C17 C18 120.7(4) . .
O6 C18 C19 123.2(5) . .
O6 C18 C17 121.3(5) . .
C19 C18 C17 115.5(4) . .
C20 C19 C18 121.8(4) . .
C20 C19 H19 119.1 . .
C18 C19 H19 119.1 . .
N2 C20 C19 122.8(4) . .
N2 C20 H20 118.6 . .
C19 C20 H20 118.6 . .
N2 C21 C22 114.0(3) . .
N2 C21 H21A 108.8 . .
C22 C21 H21A 108.8 . .
N2 C21 H21B 108.8 . .
C22 C21 H21B 108.8 . .
H21A C21 H21B 107.7 . .
O4 C22 O5 122.8(3) . .
O4 C22 C21 121.6(3) . .
O5 C22 C21 115.5(3) . .
N3 C23 C24 123.6(6) . .
N3 C23 H23 118.2 . .
C24 C23 H23 118.2 . .
C23 C24 C27 119.0(6) . .
C23 C24 H24 120.5 . .
C27 C24 H24 120.5 . .
N3 C25 C26 124.1(6) . .
N3 C25 H25 117.9 . .
C26 C25 H25 117.9 . .
C25 C26 C27 120.1(6) . .
C25 C26 H26 119.9 . .
C27 C26 H26 119.9 . .
C26 C27 C24 116.3(4) . .
C26 C27 C28 122.4(4) . .
C24 C27 C28 121.2(5) . .
C31 C28 C29 115.4(5) . .
C31 C28 C27 121.9(5) . .
C29 C28 C27 122.7(4) . .
C28 C29 C30 119.8(5) . .
C28 C29 H29 120.1 . .
C30 C29 H29 120.1 . .
N4 C30 C29 123.4(6) . .
N4 C30 H30 118.3 . .
C29 C30 H30 118.3 . .
C32 C31 C28 120.5(5) . .
C32 C31 H31 119.7 . .
C28 C31 H31 119.7 . .
N4 C32 C31 124.3(5) . .
N4 C32 H32 117.8 . .
C31 C32 H32 117.8 . .
O9 Cl1 O8' 90.1(10) . .
O9 Cl1 O7 116.3(9) . .
O8' Cl1 O7 148.9(10) . .
O8' Cl1 O9' 109.3(7) . .
O7 Cl1 O9' 88.3(8) . .
O9 Cl1 O10 110.8(9) . .
O8' Cl1 O10 71.2(8) . .
O7 Cl1 O10 110.5(9) . .
O9' Cl1 O10 142.1(8) . .
O9 Cl1 O7' 142.0(9) . .
O8' Cl1 O7' 111.4(8) . .
O9' Cl1 O7' 108.6(6) . .
O10 Cl1 O7' 105.8(7) . .
O9 Cl1 O10' 88.8(10) . .
O8' Cl1 O10' 113.9(8) . .
O7 Cl1 O10' 84.4(10) . .
O9' Cl1 O10' 104.6(6) . .
O7' Cl1 O10' 108.7(7) . .
O9 Cl1 O8 106.3(10) . .
O7 Cl1 O8 110.7(10) . .
O9' Cl1 O8 102.2(8) . .
O10 Cl1 O8 101.3(9) . .
O7' Cl1 O8 75.6(10) . .
O10' Cl1 O8 149.6(7) . .
C9 N1 C1 120.5(4) . .
C9 N1 C10 116.9(5) . .
C1 N1 C10 122.6(4) . .
C20 N2 C12 120.4(3) . .
C20 N2 C21 119.2(4) . .
C12 N2 C21 120.4(3) . .
C25 N3 C23 116.7(5) . .
C32 N4 C30 116.5(5) . .
C11 O1 Sm1 136.5(3) . .
C11 O2 Sm1 138.3(3) . 2_765
C22 O4 Sm1 92.9(2) . .
C22 O5 Sm1 155.4(2) . 2_765
C22 O5 Sm1 93.8(2) . .
Sm1 O5 Sm1 110.42(9) 2_765 .
Sm1 O1W H1W 125.2 . .
Sm1 O1W H2W 121.5 . .
H1W O1W H2W 113.2 . .
Sm1 O2W H3W 117.2 . .
Sm1 O2W H4W 126.6 . .
H3W O2W H4W 111.0 . .
Sm1 O3W H5W 115.5 . .
Sm1 O3W H6W 124.3 . .
H5W O3W H6W 112.8 . .
Sm1 O4W H8W 115.7 . .
Sm1 O4W H7W 124.1 . .
H8W O4W H7W 115.5 . .
O1 Sm1 O5 73.26(10) . 2_765
O1 Sm1 O2 134.88(10) . 2_765
O5 Sm1 O2 73.87(11) 2_765 2_765
O1 Sm1 O2W 77.67(12) . .
O5 Sm1 O2W 144.93(11) 2_765 .
O2 Sm1 O2W 141.08(13) 2_765 .
O1 Sm1 O1W 146.57(12) . .
O5 Sm1 O1W 139.16(12) 2_765 .
O2 Sm1 O1W 67.97(13) 2_765 .
O2W Sm1 O1W 73.78(14) . .
O1 Sm1 O4W 135.27(11) . .
O5 Sm1 O4W 82.61(11) 2_765 .
O2 Sm1 O4W 68.28(12) 2_765 .
O2W Sm1 O4W 105.58(13) . .
O1W Sm1 O4W 70.39(12) . .
O1 Sm1 O3W 71.84(11) . .
O5 Sm1 O3W 79.42(10) 2_765 .
O2 Sm1 O3W 130.03(12) 2_765 .
O2W Sm1 O3W 73.14(10) . .
O1W Sm1 O3W 114.87(15) . .
O4W Sm1 O3W 66.99(11) . .
O1 Sm1 O5 71.65(10) . .
O5 Sm1 O5 69.58(9) 2_765 .
O2 Sm1 O5 68.40(10) 2_765 .
O2W Sm1 O5 118.84(10) . .
O1W Sm1 O5 107.72(13) . .
O4W Sm1 O5 133.36(11) . .
O3W Sm1 O5 137.35(11) . .
O1 Sm1 O4 81.38(11) . .
O5 Sm1 O4 119.37(8) 2_765 .
O2 Sm1 O4 88.70(12) 2_765 .
O2W Sm1 O4 74.15(9) . .
O1W Sm1 O4 74.43(12) . .
O4W Sm1 O4 143.13(10) . .
O3W Sm1 O4 141.25(10) . .
O5 Sm1 O4 50.19(8) . .
O1 Sm1 Sm1 68.44(7) . 2_765
O5 Sm1 Sm1 36.04(6) 2_765 2_765
O2 Sm1 Sm1 66.74(7) 2_765 2_765
O2W Sm1 Sm1 141.76(9) . 2_765
O1W Sm1 Sm1 129.58(12) . 2_765
O4W Sm1 Sm1 110.81(10) . 2_765
O3W Sm1 Sm1 110.70(8) . 2_765
O5 Sm1 Sm1 33.54(6) . 2_765
O4 Sm1 Sm1 83.52(6) . 2_765

loop_
_geom_bond_atom_site_label_1
_geom_bond_atom_site_label_2
_geom_bond_distance
_geom_bond_site_symmetry_2
C1 N1 1.376(6) .
C1 C2 1.401(7) .
C1 C6 1.415(6) .
C2 C3 1.367(9) .
C2 H2 0.9300 .
C3 C4 1.382(8) .
C3 H3 0.9300 .
C4 C5 1.378(7) .
C4 H4 0.9300 .
C5 C6 1.389(7) .
C5 H5 0.9300 .
C6 C7 1.448(7) .
C7 O3 1.261(6) .
C7 C8 1.399(8) .
C8 C9 1.355(8) .
C8 H8 0.9300 .
C9 N1 1.340(7) .
C9 H9 0.9300 .
C10 N1 1.470(6) .
C10 C11 1.532(6) .
C10 H10A 0.9700 .
C10 H10B 0.9700 .
C11 O1 1.234(5) .
C11 O2 1.254(5) .
C12 N2 1.382(5) .
C12 C13 1.400(6) .
C12 C17 1.422(6) .
C13 C14 1.374(7) .
C13 H13 0.9300 .
C14 C15 1.380(8) .
C14 H14 0.9300 .
C15 C16 1.359(8) .
C15 H15 0.9300 .
C16 C17 1.398(7) .
C16 H16 0.9300 .
C17 C18 1.452(6) .
C18 O6 1.263(5) .
C18 C19 1.397(7) .
C19 C20 1.363(6) .
C19 H19 0.9300 .
C20 N2 1.341(5) .
C20 H20 0.9300 .
C21 N2 1.468(5) .
C21 C22 1.520(5) .
C21 H21A 0.9700 .
C21 H21B 0.9700 .
C22 O4 1.233(4) .
C22 O5 1.252(4) .
C23 N3 1.331(8) .
C23 C24 1.381(8) .
C23 H23 0.9300 .
C24 C27 1.406(7) .
C24 H24 0.9300 .
C25 N3 1.320(8) .
C25 C26 1.369(7) .
C25 H25 0.9300 .
C26 C27 1.376(7) .
C26 H26 0.9300 .
C27 C28 1.486(6) .
C28 C31 1.380(7) .
C28 C29 1.380(7) .
C29 C30 1.385(8) .
C29 H29 0.9300 .
C30 N4 1.337(7) .
C30 H30 0.9300 .
C31 C32 1.379(7) .
C31 H31 0.9300 .
C32 N4 1.287(7) .
C32 H32 0.9300 .
Cl1 O9 1.399(8) .
Cl1 O8' 1.402(8) .
Cl1 O7 1.408(8) .
Cl1 O9' 1.417(7) .
Cl1 O10 1.423(8) .
Cl1 O7' 1.429(7) .
Cl1 O10' 1.432(7) .
Cl1 O8 1.473(8) .
O1 Sm1 2.399(3) .
O2 Sm1 2.426(3) 2_765
O4 Sm1 2.586(3) .
O5 Sm1 2.401(3) 2_765
O5 Sm1 2.557(3) .
O1W Sm1 2.446(3) .
O1W H1W 0.8209 .
O1W H2W 0.8157 .
O2W Sm1 2.426(3) .
O2W H3W 0.8195 .
O2W H4W 0.8258 .
O3W Sm1 2.493(3) .
O3W H5W 0.8212 .
O3W H6W 0.8225 .
O4W Sm1 2.488(3) .
O4W H8W 0.8160 .
O4W H7W 0.8180 .
Sm1 O5 2.401(3) 2_765
Sm1 O2 2.426(3) 2_765

loop_
_geom_hbond_atom_site_label_D
_geom_hbond_atom_site_label_H
_geom_hbond_atom_site_label_A
_geom_hbond_distance_DH
_geom_hbond_distance_HA
_geom_hbond_distance_DA
_geom_hbond_angle_DHA
_geom_hbond_site_symmetry_A
O1W H1W N3 0.82 1.88 2.696(6) 175.9 .
O2W H3W O3 0.82 1.91 2.700(5) 163.0 2_766
O2W H4W N4 0.83 2.01 2.813(5) 162.6 2_656
O2W H3W O3 0.82 1.91 2.700(5) 163.0 2_766
O3W H6W O6 0.82 1.99 2.798(5) 167.7 1_565
O4W H7W O6 0.82 1.98 2.745(5) 156.2 1_565

loop_
_geom_torsion_atom_site_label_1
_geom_torsion_atom_site_label_2
_geom_torsion_atom_site_label_3
_geom_torsion_atom_site_label_4
_geom_torsion
_geom_torsion_site_symmetry_1
_geom_torsion_site_symmetry_2
_geom_torsion_site_symmetry_3
_geom_torsion_site_symmetry_4
N1 C1 C2 C3 177.8(5) . . . .
C6 C1 C2 C3 -1.2(7) . . . .
C1 C2 C3 C4 1.6(9) . . . .
C2 C3 C4 C5 0.0(9) . . . .
C3 C4 C5 C6 -1.9(9) . . . .
C4 C5 C6 C1 2.2(8) . . . .
C4 C5 C6 C7 -177.6(5) . . . .
N1 C1 C6 C5 -179.7(4) . . . .
C2 C1 C6 C5 -0.6(7) . . . .
N1 C1 C6 C7 0.1(7) . . . .
C2 C1 C6 C7 179.1(5) . . . .
C5 C6 C7 O3 -0.8(8) . . . .
C1 C6 C7 O3 179.4(5) . . . .
C5 C6 C7 C8 -179.7(5) . . . .
C1 C6 C7 C8 0.5(8) . . . .
O3 C7 C8 C9 -179.5(6) . . . .
C6 C7 C8 C9 -0.6(9) . . . .
C7 C8 C9 N1 0.2(10) . . . .
N1 C10 C11 O1 -7.8(8) . . . .
N1 C10 C11 O2 171.6(5) . . . .
N2 C12 C13 C14 -177.2(4) . . . .
C17 C12 C13 C14 0.3(6) . . . .
C12 C13 C14 C15 0.1(7) . . . .
C13 C14 C15 C16 -0.7(8) . . . .
C14 C15 C16 C17 0.9(8) . . . .
C15 C16 C17 C12 -0.4(7) . . . .
C15 C16 C17 C18 177.8(4) . . . .
N2 C12 C17 C16 177.4(4) . . . .
C13 C12 C17 C16 -0.2(6) . . . .
N2 C12 C17 C18 -0.8(6) . . . .
C13 C12 C17 C18 -178.4(4) . . . .
C16 C17 C18 O6 0.9(6) . . . .
C12 C17 C18 O6 179.1(4) . . . .
C16 C17 C18 C19 -178.1(4) . . . .
C12 C17 C18 C19 0.1(6) . . . .
O6 C18 C19 C20 -178.3(4) . . . .
C17 C18 C19 C20 0.6(6) . . . .
C18 C19 C20 N2 -0.7(7) . . . .
N2 C21 C22 O4 -25.6(6) . . . .
N2 C21 C22 O5 157.0(3) . . . .
N3 C23 C24 C27 -0.5(9) . . . .
N3 C25 C26 C27 -0.7(9) . . . .
C25 C26 C27 C24 -1.8(8) . . . .
C25 C26 C27 C28 175.5(5) . . . .
C23 C24 C27 C26 2.3(7) . . . .
C23 C24 C27 C28 -175.0(5) . . . .
C26 C27 C28 C31 9.0(7) . . . .
C24 C27 C28 C31 -173.8(5) . . . .
C26 C27 C28 C29 -168.0(5) . . . .
C24 C27 C28 C29 9.2(7) . . . .
C31 C28 C29 C30 -0.6(9) . . . .
C27 C28 C29 C30 176.6(5) . . . .
C28 C29 C30 N4 -0.2(11) . . . .
C29 C28 C31 C32 1.2(8) . . . .
C27 C28 C31 C32 -176.0(5) . . . .
C28 C31 C32 N4 -1.1(10) . . . .
C8 C9 N1 C1 0.5(8) . . . .
C8 C9 N1 C10 179.4(5) . . . .
C2 C1 N1 C9 -179.6(5) . . . .
C6 C1 N1 C9 -0.6(7) . . . .
C2 C1 N1 C10 1.6(7) . . . .
C6 C1 N1 C10 -179.5(4) . . . .
C11 C10 N1 C9 -102.7(6) . . . .
C11 C10 N1 C1 76.2(6) . . . .
C19 C20 N2 C12 0.0(6) . . . .
C19 C20 N2 C21 178.0(4) . . . .
C13 C12 N2 C20 178.3(4) . . . .
C17 C12 N2 C20 0.8(6) . . . .
C13 C12 N2 C21 0.3(5) . . . .
C17 C12 N2 C21 -177.2(3) . . . .
C22 C21 N2 C20 104.1(4) . . . .
C22 C21 N2 C12 -77.8(5) . . . .
C26 C25 N3 C23 2.5(9) . . . .
C24 C23 N3 C25 -1.9(9) . . . .
C31 C32 N4 C30 0.3(9) . . . .
C29 C30 N4 C32 0.4(10) . . . .
O2 C11 O1 Sm1 -13.5(9) . . . .
C10 C11 O1 Sm1 165.8(4) . . . .
O1 C11 O2 Sm1 0.3(10) . . . 2_765
C10 C11 O2 Sm1 -179.1(4) . . . 2_765
O5 C22 O4 Sm1 6.1(4) . . . .
C21 C22 O4 Sm1 -171.1(3) . . . .
O4 C22 O5 Sm1 164.2(4) . . . 2_765
C21 C22 O5 Sm1 -18.5(8) . . . 2_765
O4 C22 O5 Sm1 -6.2(4) . . . .
C21 C22 O5 Sm1 171.2(3) . . . .
C11 O1 Sm1 O5 -25.9(5) . . . 2_765
C11 O1 Sm1 O2 19.0(6) . . . 2_765
C11 O1 Sm1 O2W 174.0(5) . . . .
C11 O1 Sm1 O1W 142.2(5) . . . .
C11 O1 Sm1 O4W -86.3(5) . . . .
C11 O1 Sm1 O3W -110.0(5) . . . .
C11 O1 Sm1 O5 47.6(5) . . . .
C11 O1 Sm1 O4 98.4(5) . . . .
C11 O1 Sm1 Sm1 12.0(5) . . . 2_765
C22 O5 Sm1 O1 97.3(2) . . . .
Sm1 O5 Sm1 O1 -78.45(13) 2_765 . . .
C22 O5 Sm1 O5 175.7(3) . . . 2_765
Sm1 O5 Sm1 O5 0.0 2_765 . . 2_765
C22 O5 Sm1 O2 -104.1(2) . . . 2_765
Sm1 O5 Sm1 O2 80.13(14) 2_765 . . 2_765
C22 O5 Sm1 O2W 33.4(3) . . . .
Sm1 O5 Sm1 O2W -142.37(12) 2_765 . . .
C22 O5 Sm1 O1W -47.5(2) . . . .
Sm1 O5 Sm1 O1W 136.76(13) 2_765 . . .
C22 O5 Sm1 O4W -127.0(2) . . . .
Sm1 O5 Sm1 O4W 57.29(18) 2_765 . . .
C22 O5 Sm1 O3W 129.6(2) . . . .
Sm1 O5 Sm1 O3W -46.11(18) 2_765 . . .
C22 O5 Sm1 O4 3.2(2) . . . .
Sm1 O5 Sm1 O4 -172.52(18) 2_765 . . .
C22 O5 Sm1 Sm1 175.7(3) . . . 2_765
C22 O4 Sm1 O1 -76.5(2) . . . .
C22 O4 Sm1 O5 -11.3(3) . . . 2_765
C22 O4 Sm1 O2 59.3(2) . . . 2_765
C22 O4 Sm1 O2W -156.0(3) . . . .
C22 O4 Sm1 O1W 126.8(3) . . . .
C22 O4 Sm1 O4W 109.0(3) . . . .
C22 O4 Sm1 O3W -122.7(3) . . . .
C22 O4 Sm1 O5 -3.3(2) . . . .
C22 O4 Sm1 Sm1 -7.4(2) . . . 2_765
